data_4029076
loop_
_publ_author_name
'Ding, Rui'
'Fu, Jian-Guo'
'Xu, Guang-Qiang'
'Sun, Bing-Feng'
'Lin, Guo-Qiang'

_publ_section_title
;
 Divergent total synthesis of the Lycopodium alkaloids huperzine A,
 huperzine B, and huperzine U.
;
_journal_issue 1
_journal_name_full 'The Journal of organic chemistry'
_journal_page_first 240
_journal_page_last 250
_journal_paper_doi 10.1021/jo402419h
_journal_volume 79
_journal_year 2014
_chemical_formula_sum 'C19 H24 N2 O4'
_chemical_formula_weight 344.40
_chemical_name_systematic
; 
 ? 
;
_space_group_IT_number 2
_symmetry_cell_setting triclinic
_symmetry_space_group_name_Hall '-P 1'
_symmetry_space_group_name_H-M 'P -1'
_atom_sites_solution_hydrogens geom
_atom_sites_solution_primary direct
_atom_sites_solution_secondary difmap
_audit_creation_method SHELXL-97
_cell_angle_alpha 92.1360(10)
_cell_angle_beta 97.274(2)
_cell_angle_gamma 97.0460(10)
_cell_formula_units_Z 2
_cell_length_a 7.5758(2)
_cell_length_b 9.3709(3)
_cell_length_c 12.8849(4)
_cell_measurement_reflns_used 9376
_cell_measurement_temperature 133(2)
_cell_measurement_theta_max 65.90
_cell_measurement_theta_min 3.46
_cell_volume 899.22(5)
_computing_cell_refinement 'Bruker SAINT'
_computing_data_collection 'Bruker APEX2'
_computing_data_reduction 'Bruker SAINT'
_computing_molecular_graphics 'Bruker SHELXTL'
_computing_publication_material 'Bruker SHELXTL'
_computing_structure_refinement 'SHELXL-97 (Sheldrick, 2008)'
_computing_structure_solution 'SHELXS-97 (Sheldrick, 2008)'
_diffrn_ambient_temperature 133(2)
_diffrn_measured_fraction_theta_full 0.961
_diffrn_measured_fraction_theta_max 0.961
_diffrn_measurement_device_type 'Bruker APEX-II CCD'
_diffrn_measurement_method '\f and \w scans'
_diffrn_radiation_monochromator graphite
_diffrn_radiation_source 'fine-focus sealed tube'
_diffrn_radiation_type CuK\a
_diffrn_radiation_wavelength 1.54178
_diffrn_reflns_av_R_equivalents 0.0327
_diffrn_reflns_av_sigmaI/netI 0.0306
_diffrn_reflns_limit_h_max 8
_diffrn_reflns_limit_h_min -8
_diffrn_reflns_limit_k_max 11
_diffrn_reflns_limit_k_min -11
_diffrn_reflns_limit_l_max 15
_diffrn_reflns_limit_l_min -15
_diffrn_reflns_number 14366
_diffrn_reflns_theta_full 66.29
_diffrn_reflns_theta_max 66.29
_diffrn_reflns_theta_min 3.46
_exptl_absorpt_coefficient_mu 0.731
_exptl_absorpt_correction_T_max 0.9110
_exptl_absorpt_correction_T_min 0.8676
_exptl_absorpt_correction_type multi-scan
_exptl_absorpt_process_details sadabs
_exptl_crystal_colour colourless
_exptl_crystal_density_diffrn 1.272
_exptl_crystal_density_method 'not measured'
_exptl_crystal_description prism
_exptl_crystal_F_000 368
_exptl_crystal_size_max 0.20
_exptl_crystal_size_mid 0.15
_exptl_crystal_size_min 0.13
_refine_diff_density_max 0.581
_refine_diff_density_min -0.420
_refine_diff_density_rms 0.176
_refine_ls_extinction_method none
_refine_ls_goodness_of_fit_ref 1.050
_refine_ls_hydrogen_treatment constr
_refine_ls_matrix_type full
_refine_ls_number_parameters 231
_refine_ls_number_reflns 3023
_refine_ls_number_restraints 0
_refine_ls_restrained_S_all 1.050
_refine_ls_R_factor_all 0.0469
_refine_ls_R_factor_gt 0.0407
_refine_ls_shift/su_max 0.000
_refine_ls_shift/su_mean 0.000
_refine_ls_structure_factor_coef Fsqd
_refine_ls_weighting_details 'calc w=1/[\s^2^(Fo^2^)+(0.0773P)^2^+0.3905P] where P=(Fo^2^+2Fc^2^)/3'
_refine_ls_weighting_scheme calc
_refine_ls_wR_factor_gt 0.1204
_refine_ls_wR_factor_ref 0.1310
_reflns_number_gt 2845
_reflns_number_total 3023
_reflns_threshold_expression >2sigma(I)
_cod_data_source_file jo402419h_si_002.cif
_cod_data_source_block cu_dm11464_0m
_cod_depositor_comments
;
The following automatic conversions were performed:

'_symmetry_cell_setting' value 'Triclinic' changed to 'triclinic'
according to
/usr/data/users/saulius/automatic-downloads/current/ACS/lib/dictionaries/cif_core.dic
dictionary named 'cif_core.dic' version 2.4.2 from 2011-04-26.

Automatic conversion script
Id: cif_fix_values 2281 2013-09-26 08:29:07Z andrius 
;
_cod_original_sg_symbol_H-M P-1
_cod_database_code 4029076

loop_
_symmetry_equiv_pos_as_xyz
'x, y, z'
'-x, -y, -z'

loop_
_atom_site_label
_atom_site_type_symbol
_atom_site_fract_x
_atom_site_fract_y
_atom_site_fract_z
_atom_site_U_iso_or_equiv
_atom_site_adp_type
_atom_site_occupancy
_atom_site_symmetry_multiplicity
_atom_site_calc_flag
_atom_site_refinement_flags
O1 O -0.02794(13) 0.08320(11) 0.10783(8) 0.0254(3) Uani 1 1 d .
O2 O 0.79875(14) 0.41219(13) 0.41635(9) 0.0313(3) Uani 1 1 d .
O3 O 0.20947(17) -0.24705(12) 0.14566(10) 0.0357(3) Uani 1 1 d .
O4 O 0.24032(15) -0.04421(11) 0.25341(8) 0.0288(3) Uani 1 1 d .
N1 N 0.51626(16) 0.39347(13) 0.32008(10) 0.0237(3) Uani 1 1 d .
N2 N 0.28805(16) -0.02570(13) 0.08697(10) 0.0238(3) Uani 1 1 d .
H2 H 0.3194 -0.0627 0.0293 0.029 Uiso 1 1 calc R
C1 C 0.34348(19) 0.19497(16) -0.00218(12) 0.0243(3) Uani 1 1 d .
H1 H 0.4137 0.1445 -0.0434 0.029 Uiso 1 1 calc R
C2 C 0.2955(2) 0.31943(17) -0.03373(12) 0.0267(4) Uani 1 1 d .
C3 C 0.1675(2) 0.39832(16) 0.01906(13) 0.0269(4) Uani 1 1 d .
H3A H 0.0605 0.4048 -0.0324 0.032 Uiso 1 1 calc R
H3B H 0.2257 0.4978 0.0386 0.032 Uiso 1 1 calc R
C4 C 0.10375(19) 0.33171(16) 0.11804(12) 0.0237(3) Uani 1 1 d .
H4 H -0.0216 0.3524 0.1222 0.028 Uiso 1 1 calc R
C5 C 0.10309(19) 0.17138(16) 0.10863(11) 0.0214(3) Uani 1 1 d .
C6 C 0.29000(19) 0.12993(15) 0.09771(11) 0.0217(3) Uani 1 1 d .
C7 C 0.42670(19) 0.20090(15) 0.18819(11) 0.0216(3) Uani 1 1 d .
C8 C 0.39516(19) 0.32335(15) 0.24293(11) 0.0218(3) Uani 1 1 d .
C9 C 0.2217(2) 0.38814(16) 0.22138(12) 0.0256(3) Uani 1 1 d .
H9A H 0.2506 0.4939 0.2198 0.031 Uiso 1 1 calc R
H9B H 0.1512 0.3685 0.2801 0.031 Uiso 1 1 calc R
C10 C 0.6718(2) 0.34346(17) 0.34098(12) 0.0252(3) Uani 1 1 d .
C11 C 0.7182(2) 0.22268(18) 0.28912(13) 0.0286(4) Uani 1 1 d .
H11 H 0.8323 0.1913 0.3063 0.034 Uiso 1 1 calc R
C12 C 0.5931(2) 0.15103(17) 0.21248(12) 0.0259(3) Uani 1 1 d .
H12 H 0.6193 0.0678 0.1760 0.031 Uiso 1 1 calc R
C13 C 0.7519(2) 0.53476(19) 0.47237(13) 0.0332(4) Uani 1 1 d .
H13A H 0.7102 0.6036 0.4223 0.050 Uiso 1 1 calc R
H13B H 0.8574 0.5811 0.5189 0.050 Uiso 1 1 calc R
H13C H 0.6561 0.5032 0.5141 0.050 Uiso 1 1 calc R
C14 C 0.3581(2) 0.38867(19) -0.12818(14) 0.0352(4) Uani 1 1 d .
H14A H 0.4419 0.3312 -0.1571 0.053 Uiso 1 1 calc R
H14B H 0.4186 0.4860 -0.1078 0.053 Uiso 1 1 calc R
H14C H 0.2546 0.3939 -0.1812 0.053 Uiso 1 1 calc R
C15 C 0.2400(2) -0.11729(16) 0.16186(12) 0.0256(3) Uani 1 1 d .
C16 C 0.2247(2) -0.11797(19) 0.35061(14) 0.0366(4) Uani 1 1 d .
C17 C 0.0479(3) -0.2141(3) 0.34456(19) 0.0586(6) Uani 1 1 d .
H17A H -0.0504 -0.1595 0.3202 0.088 Uiso 1 1 calc R
H17B H 0.0322 -0.2484 0.4141 0.088 Uiso 1 1 calc R
H17C H 0.0472 -0.2966 0.2954 0.088 Uiso 1 1 calc R
C18 C 0.3850(3) -0.2016(2) 0.37440(16) 0.0474(5) Uani 1 1 d .
H18A H 0.3737 -0.2838 0.3237 0.071 Uiso 1 1 calc R
H18B H 0.3877 -0.2362 0.4453 0.071 Uiso 1 1 calc R
H18C H 0.4962 -0.1382 0.3694 0.071 Uiso 1 1 calc R
C19 C 0.2346(3) 0.0081(2) 0.42943(15) 0.0474(5) Uani 1 1 d .
H19A H 0.3480 0.0708 0.4294 0.071 Uiso 1 1 calc R
H19B H 0.2280 -0.0279 0.4995 0.071 Uiso 1 1 calc R
H19C H 0.1341 0.0628 0.4103 0.071 Uiso 1 1 calc R

loop_
_atom_site_aniso_label
_atom_site_aniso_U_11
_atom_site_aniso_U_22
_atom_site_aniso_U_33
_atom_site_aniso_U_23
_atom_site_aniso_U_13
_atom_site_aniso_U_12
O1 0.0203(5) 0.0281(6) 0.0273(6) -0.0005(4) 0.0032(4) 0.0011(4)
O2 0.0209(6) 0.0402(7) 0.0301(6) -0.0055(5) -0.0025(5) 0.0016(4)
O3 0.0435(7) 0.0217(6) 0.0385(7) -0.0003(5) -0.0047(5) 0.0021(5)
O4 0.0349(6) 0.0261(6) 0.0243(6) 0.0016(4) 0.0015(5) 0.0021(4)
N1 0.0206(6) 0.0265(7) 0.0236(7) 0.0005(5) 0.0030(5) 0.0018(5)
N2 0.0248(6) 0.0224(6) 0.0248(7) -0.0026(5) 0.0029(5) 0.0071(5)
C1 0.0202(7) 0.0297(8) 0.0234(8) -0.0016(6) 0.0036(6) 0.0047(6)
C2 0.0217(7) 0.0311(8) 0.0263(8) 0.0018(6) 0.0008(6) 0.0021(6)
C3 0.0256(8) 0.0240(8) 0.0311(9) 0.0027(6) 0.0002(7) 0.0064(6)
C4 0.0167(7) 0.0257(8) 0.0289(8) -0.0008(6) 0.0007(6) 0.0067(5)
C5 0.0198(7) 0.0265(8) 0.0177(7) -0.0005(5) 0.0002(6) 0.0045(6)
C6 0.0202(7) 0.0216(7) 0.0238(8) -0.0006(6) 0.0023(6) 0.0056(6)
C7 0.0192(7) 0.0233(7) 0.0226(7) 0.0024(6) 0.0038(6) 0.0030(6)
C8 0.0197(7) 0.0237(7) 0.0222(7) 0.0020(5) 0.0038(6) 0.0024(5)
C9 0.0228(7) 0.0264(8) 0.0278(8) -0.0042(6) 0.0016(6) 0.0075(6)
C10 0.0192(7) 0.0320(8) 0.0234(8) 0.0018(6) 0.0020(6) 0.0002(6)
C11 0.0193(7) 0.0356(9) 0.0318(9) 0.0019(7) 0.0022(6) 0.0075(6)
C12 0.0225(7) 0.0280(8) 0.0284(8) -0.0001(6) 0.0041(6) 0.0070(6)
C13 0.0265(8) 0.0388(9) 0.0310(9) -0.0076(7) 0.0000(7) -0.0021(7)
C14 0.0333(9) 0.0399(9) 0.0327(9) 0.0093(7) 0.0047(7) 0.0034(7)
C15 0.0229(7) 0.0251(8) 0.0273(8) -0.0014(6) -0.0032(6) 0.0055(6)
C16 0.0419(10) 0.0377(9) 0.0274(9) 0.0074(7) 0.0028(7) -0.0054(7)
C17 0.0507(13) 0.0660(14) 0.0546(13) 0.0095(11) 0.0116(10) -0.0177(11)
C18 0.0577(12) 0.0421(11) 0.0383(10) 0.0087(8) -0.0093(9) 0.0042(9)
C19 0.0588(13) 0.0535(12) 0.0287(9) 0.0016(8) 0.0095(9) -0.0011(9)

loop_
_atom_type_symbol
_atom_type_description
_atom_type_scat_dispersion_real
_atom_type_scat_dispersion_imag
_atom_type_scat_source
C C 0.0181 0.0091 'International Tables Vol C Tables 4.2.6.8 and 6.1.1.4'
H H 0.0000 0.0000 'International Tables Vol C Tables 4.2.6.8 and 6.1.1.4'
N N 0.0311 0.0180 'International Tables Vol C Tables 4.2.6.8 and 6.1.1.4'
O O 0.0492 0.0322 'International Tables Vol C Tables 4.2.6.8 and 6.1.1.4'

loop_
_geom_angle_atom_site_label_1
_geom_angle_atom_site_label_2
_geom_angle_atom_site_label_3
_geom_angle
C10 O2 C13 117.02(12)
C15 O4 C16 121.63(12)
C10 N1 C8 117.63(13)
C15 N2 C6 123.46(12)
C15 N2 H2 118.3
C6 N2 H2 118.3
C2 C1 C6 122.40(13)
C2 C1 H1 118.8
C6 C1 H1 118.8
C1 C2 C3 122.58(14)
C1 C2 C14 122.54(14)
C3 C2 C14 114.82(14)
C2 C3 C4 116.13(12)
C2 C3 H3A 108.3
C4 C3 H3A 108.3
C2 C3 H3B 108.3
C4 C3 H3B 108.3
H3A C3 H3B 107.4
C5 C4 C9 107.68(12)
C5 C4 C3 109.05(12)
C9 C4 C3 114.24(12)
C5 C4 H4 108.6
C9 C4 H4 108.6
C3 C4 H4 108.6
O1 C5 C4 125.09(13)
O1 C5 C6 122.83(13)
C4 C5 C6 112.07(12)
N2 C6 C1 108.51(11)
N2 C6 C7 113.04(12)
C1 C6 C7 106.74(11)
N2 C6 C5 111.84(11)
C1 C6 C5 106.23(12)
C7 C6 C5 110.10(11)
C8 C7 C12 118.03(14)
C8 C7 C6 120.84(13)
C12 C7 C6 120.94(13)
N1 C8 C7 122.72(13)
N1 C8 C9 114.92(12)
C7 C8 C9 122.37(13)
C8 C9 C4 114.71(12)
C8 C9 H9A 108.6
C4 C9 H9A 108.6
C8 C9 H9B 108.6
C4 C9 H9B 108.6
H9A C9 H9B 107.6
N1 C10 O2 119.64(13)
N1 C10 C11 124.15(14)
O2 C10 C11 116.21(13)
C12 C11 C10 117.67(14)
C12 C11 H11 121.2
C10 C11 H11 121.2
C11 C12 C7 119.79(14)
C11 C12 H12 120.1
C7 C12 H12 120.1
O2 C13 H13A 109.5
O2 C13 H13B 109.5
H13A C13 H13B 109.5
O2 C13 H13C 109.5
H13A C13 H13C 109.5
H13B C13 H13C 109.5
C2 C14 H14A 109.5
C2 C14 H14B 109.5
H14A C14 H14B 109.5
C2 C14 H14C 109.5
H14A C14 H14C 109.5
H14B C14 H14C 109.5
O3 C15 O4 126.37(15)
O3 C15 N2 122.91(14)
O4 C15 N2 110.66(12)
O4 C16 C17 111.41(15)
O4 C16 C19 101.54(13)
C17 C16 C19 111.22(18)
O4 C16 C18 109.04(14)
C17 C16 C18 112.04(18)
C19 C16 C18 111.10(16)
C16 C17 H17A 109.5
C16 C17 H17B 109.5
H17A C17 H17B 109.5
C16 C17 H17C 109.5
H17A C17 H17C 109.5
H17B C17 H17C 109.5
C16 C18 H18A 109.5
C16 C18 H18B 109.5
H18A C18 H18B 109.5
C16 C18 H18C 109.5
H18A C18 H18C 109.5
H18B C18 H18C 109.5
C16 C19 H19A 109.5
C16 C19 H19B 109.5
H19A C19 H19B 109.5
C16 C19 H19C 109.5
H19A C19 H19C 109.5
H19B C19 H19C 109.5

loop_
_geom_bond_atom_site_label_1
_geom_bond_atom_site_label_2
_geom_bond_distance
O1 C5 1.2099(18)
O2 C10 1.3594(19)
O2 C13 1.439(2)
O3 C15 1.2148(19)
O4 C15 1.3413(19)
O4 C16 1.4637(19)
N1 C10 1.321(2)
N1 C8 1.354(2)
N2 C15 1.369(2)
N2 C6 1.4578(18)
N2 H2 0.8800
C1 C2 1.326(2)
C1 C6 1.524(2)
C1 H1 0.9500
C2 C3 1.502(2)
C2 C14 1.502(2)
C3 C4 1.546(2)
C3 H3A 0.9900
C3 H3B 0.9900
C4 C5 1.502(2)
C4 C9 1.543(2)
C4 H4 1.0000
C5 C6 1.5353(19)
C6 C7 1.530(2)
C7 C8 1.386(2)
C7 C12 1.401(2)
C8 C9 1.513(2)
C9 H9A 0.9900
C9 H9B 0.9900
C10 C11 1.397(2)
C11 C12 1.371(2)
C11 H11 0.9500
C12 H12 0.9500
C13 H13A 0.9800
C13 H13B 0.9800
C13 H13C 0.9800
C14 H14A 0.9800
C14 H14B 0.9800
C14 H14C 0.9800
C16 C17 1.511(3)
C16 C19 1.517(3)
C16 C18 1.529(3)
C17 H17A 0.9800
C17 H17B 0.9800
C17 H17C 0.9800
C18 H18A 0.9800
C18 H18B 0.9800
C18 H18C 0.9800
C19 H19A 0.9800
C19 H19B 0.9800
C19 H19C 0.9800
